data_7224493
loop_
_publ_author_name
'\/Dud, Mateja'
'Magdysyuk, Oxana V.'
'Margeti\'c, Davor'
'\<Strukil, Vjekoslav'

_publ_section_title
;
 Synthesis of monosubstituted thioureas by vapour digestion and
 mechanochemical amination of thiocarbamoyl benzotriazoles
;
_journal_issue 9
_journal_name_full 'Green Chem.'
_journal_page_first 2666
_journal_paper_doi 10.1039/C6GC00089D
_journal_volume 18
_journal_year 2016
_chemical_formula_sum 'C17 H12 N2 S'
_chemical_formula_weight 276.35
_chemical_name_systematic '1-pyrenyl thiourea'
_space_group_IT_number 14
_symmetry_cell_setting monoclinic
_symmetry_space_group_name_Hall '-P 2ybc'
_symmetry_space_group_name_H-M 'P 1 21/c 1'
_cell_angle_alpha 90
_cell_angle_beta 77.29(5)
_cell_angle_gamma 90
_cell_formula_units_Z 4
_cell_length_a 12.247(9)
_cell_length_b 13.34(2)
_cell_length_c 8.315(8)
_cell_volume 1325(3)
_diffrn_measurement_method 'powder synchrotron X-ray diffraction'
_diffrn_radiation_wavelength 0.23307
_diffrn_reflns_theta_max 8.15
_diffrn_reflns_theta_min 0.4
_exptl_crystal_density_diffrn 1.385(3)
_exptl_crystal_density_method 'not measured'
_cod_data_source_file c6gc00089d2.cif
_cod_data_source_block
;
;
_cod_depositor_comments 'Adding full bibliography for 7224493--7224494.cif.'
_cod_original_sg_symbol_H-M P21/c
_cod_database_code 7224493

loop_
_symmetry_equiv_pos_as_xyz
'-x, -y, -z'
'-x, y+1/2, -z+1/2'
'x, -y+1/2, z+1/2'
'x, y, z'

loop_
_atom_site_label
_atom_site_type_symbol
_atom_site_symmetry_multiplicity
_atom_site_fract_x
_atom_site_fract_y
_atom_site_fract_z
_atom_site_occupancy
_atom_site_B_iso_or_equiv
C1 C 4 0.2658586 1.187029 0.01848546 1 3.98(43)
C2 C 4 0.2901833 1.033268 -0.1467771 1 3.98(43)
C3 C 4 0.3889704 1.016947 -0.255929 1 3.98(43)
C4 C 4 0.4310583 0.9211092 -0.3015948 1 3.98(43)
C5 C 4 0.370892 0.8357361 -0.2379866 1 3.98(43)
C6 C 4 0.4120099 0.739247 -0.2822141 1 3.98(43)
C7 C 4 0.3491745 0.6558061 -0.2206042 1 3.98(43)
C8 C 4 0.2466646 0.6629668 -0.1010529 1 3.98(43)
C9 C 4 0.1791523 0.582941 -0.02273294 1 3.98(43)
C10 C 4 0.0798415 0.599657 0.08293757 1 3.98(43)
C11 C 4 0.03990137 0.6920833 0.1300033 1 3.98(43)
C12 C 4 0.10158 0.77528 0.05829 1 3.98(43)
C13 C 4 0.06665738 0.8767211 0.1047143 1 3.98(43)
C14 C 4 0.1280492 0.9541946 0.03968398 1 3.98(43)
C15 C 4 0.2302536 0.9456261 -0.0750908 1 3.98(43)
C16 C 4 0.2706178 0.8497055 -0.1233409 1 3.98(43)
C17 C 4 0.2073726 0.7632276 -0.05488557 1 3.98(43)
H1 H 4 0.4303037 1.072313 -0.3025978 1 5.97(64)
H2 H 4 0.4998059 0.9142348 -0.375137 1 5.97(64)
H3 H 4 0.4815777 0.7311829 -0.3531869 1 5.97(64)
H4 H 4 0.3750079 0.5927589 -0.2588189 1 5.97(64)
H5 H 4 0.2039317 0.517285 -0.04435714 1 5.97(64)
H6 H 4 0.03644858 0.5445973 0.1254549 1 5.97(64)
H7 H 4 -0.02673373 0.7001242 0.2079792 1 5.97(64)
H8 H 4 0.0001839394 0.8874774 0.1813514 1 5.97(64)
H9 H 4 0.1017341 1.018235 0.07203364 1 5.97(64)
H10 H 4 0.2085908 1.147667 -0.1725942 1 12.0(21)
H11 H 4 0.3351179 1.183868 0.2052182 1 12.0(21)
H12 H 4 0.3466346 1.085516 0.1096183 1 12.0(21)
N1 N 4 0.2494344 1.127584 -0.1038125 1 8.0(14)
N2 N 4 0.3221796 1.147718 0.1228885 1 8.0(14)
S1 S 4 0.2153101 1.303745 0.03826668 1 8.0(14)
